data_2009563
loop_
_publ_author_name
'Raabe, G.'
'Sawicki, M.'
'Frauenrath, H.'

_publ_section_title
;
 <i>trans</i>-2-Phenyltetrahydropyran-3-ylmethyl
 <i>p</i>-toluenesulfonate
;
_journal_issue 3
_journal_name_full 'Acta Crystallographica Section C'
_journal_page_first 462
_journal_page_last 466
_journal_paper_doi 10.1107/S0108270193008406
_journal_volume 50
_journal_year 1994
_chemical_formula_sum 'C19 H22 O4 S'
_chemical_formula_weight 346.45
_space_group_IT_number 2
_space_group_name_Hall '-P 1'
_space_group_name_H-M_alt 'P -1'
_symmetry_cell_setting triclinic
_symmetry_space_group_name_Hall '-P 1'
_symmetry_space_group_name_H-M 'P -1'
_atom_type_scat_source IntTabIV
_cell_angle_alpha 98.650(10)
_cell_angle_beta 98.340(10)
_cell_angle_gamma 101.700(10)
_cell_formula_units_Z 4
_cell_length_a 9.225(2)
_cell_length_b 10.141(3)
_cell_length_c 20.198(4)
_cell_measurement_reflns_used 25
_cell_measurement_temperature 295
_cell_measurement_theta_max 17.49
_cell_measurement_theta_min 7.91
_cell_volume 1798.9(8)
_diffrn_measurement_device 'Enraf-Nonius CAD-4'
_diffrn_measurement_method \w/2\q
_diffrn_radiation_type MoK\a
_diffrn_radiation_wavelength 0.71069
_diffrn_reflns_av_R_equivalents 0.011
_diffrn_reflns_limit_h_max 11
_diffrn_reflns_limit_h_min -12
_diffrn_reflns_limit_k_max 12
_diffrn_reflns_limit_k_min -13
_diffrn_reflns_limit_l_max 26
_diffrn_reflns_limit_l_min 0
_diffrn_reflns_number 8884
_diffrn_reflns_theta_max 25.3
_diffrn_standards_decay_% 1
_diffrn_standards_interval_time 60
_diffrn_standards_number 3
_exptl_absorpt_coefficient_mu 0.2
_exptl_absorpt_correction_type none
_exptl_crystal_colour Colourless
_exptl_crystal_density_diffrn 1.279
_exptl_crystal_description Irregular
_exptl_crystal_size_max 0.4
_exptl_crystal_size_mid 0.4
_exptl_crystal_size_min 0.4
_refine_diff_density_max 0.3
_refine_diff_density_min -0.5
_refine_ls_extinction_coef 4925
_refine_ls_extinction_method 'Zachariasen (1963)'
_refine_ls_goodness_of_fit_obs 2.738
_refine_ls_hydrogen_treatment 'H atoms: see text'
_refine_ls_number_parameters 434
_refine_ls_number_reflns 4657
_refine_ls_R_factor_obs 0.053
_refine_ls_shift/esd_max '< 0.0005'
_refine_ls_structure_factor_coef F
_refine_ls_weighting_details w=1/\s^2^
_refine_ls_weighting_scheme calc
_refine_ls_wR_factor_obs 0.056
_reflns_number_observed 4657
_reflns_number_total 6495
_reflns_observed_criterion I>2\s(I)
_cod_data_source_file sh1064.cif
_cod_data_source_block sh1064_structure_1_of_1
_cod_depositor_comments
;
The following automatic conversions were performed:

'_refine_ls_weighting_scheme' value 'w=1/\s^2^' was changed to
'calc'. New tag '_refine_ls_weighting_details' was created. The value
of the new tag was set to 'w=1/\s^2^'.

Automatic conversion script
Id: cif_fix_values 3143 2015-03-26 13:38:13Z robertas 
;
_cod_original_cell_volume 1798.8
_cod_database_code 2009563

loop_
_space_group_symop_id
_space_group_symop_operation_xyz
1 x,y,z
2 -x,-y,-z

loop_
_atom_site_label
_atom_site_fract_x
_atom_site_fract_y
_atom_site_fract_z
_atom_site_U_iso_or_equiv
S(1) .01090(9) .82374(8) .18880(4) .0541(4)
O(1A) .4137(2) 1.1387(2) .43350(10) .0620(10)
O(2A) .0870(2) .9126(2) .26060(10) .0530(10)
O(3A) -.0789(2) .6985(2) .19810(10) .0700(10)
O(4A) -.0575(2) .9143(2) .15430(10) .0690(10)
C(2A) .3476(3) 1.0511(3) .3691(2) .0510(10)
C(3A) .2085(3) .9463(3) .3774(2) .0540(10)
C(4A) .0956(3) 1.0222(4) .4047(2) .068(2)
C(5A) .1704(4) 1.1244(4) .4681(2) .077(2)
C(6A) .3104(4) 1.2152(4) .4574(2) .073(2)
C(7A) .4664(3) .9856(3) .3436(2) .0500(10)
C(8A) .5029(4) 1.0016(4) .2808(2) .066(2)
C(9A) .6070(4) .9365(5) .2557(2) .082(2)
C(10A) .6737(4) .8555(5) .2921(2) .084(2)
C(11A) .6396(4) .8394(4) .3547(2) .077(2)
C(12A) .5372(4) .9050(4) .3810(2) .063(2)
C(13A) .1410(3) .8421(3) .3140(2) .058(2)
C(14A) .1619(3) .7889(3) .1510(2) .0510(10)
C(15A) .2289(4) .8787(3) .1133(2) .059(2)
C(16A) .3481(4) .8503(4) .0837(2) .065(2)
C(17A) .4018(4) .7352(4) .0924(2) .064(2)
C(18A) .3338(4) .6482(3) .1307(2) .069(2)
C(19A) .2133(4) .6731(3) .1596(2) .062(2)
C(20A) .5343(5) .7074(5) .0619(2) .099(2)
S(2) .40513(9) .70720(9) -.15213(4) .0570(4)
O(1B) .0530(2) .6594(2) -.42080(10) .0650(10)
O(2B) .3397(2) .6888(2) -.23020(10) .0540(10)
O(3B) .4547(3) .5877(2) -.13990(10) .0730(10)
O(4B) .5094(3) .8364(3) -.13700(10) .0800(10)
C(2B) .1007(3) .6655(3) -.3495(2) .0520(10)
C(3B) .1972(3) .5611(3) -.3385(2) .0520(10)
C(4B) .3290(3) .5844(4) -.3766(2) .065(2)
C(5B) .2743(4) .5892(4) -.4504(2) .079(2)
C(6B) .1784(4) .6913(4) -.4545(2) .078(2)
C(7B) -.0397(3) .6400(3) -.3192(2) .053(2)
C(8B) -.0575(4) .7326(4) -.2649(2) .068(2)
C(9B) -.1873(5) .7081(5) -.2365(2) .090(3)
C(10B) -.2975(5) .5928(6) -.2628(3) .097(3)
C(11B) -.2820(4) .4995(4) -.3170(2) .082(2)
C(12B) -.1533(4) .5245(4) -.3454(2) .066(2)
C(13B) .2433(3) .5557(3) -.2646(2) .055(2)
C(14B) .2502(3) .7172(3) -.1124(2) .0510(10)
C(15B) .2047(4) .8389(3) -.1012(2) .065(2)
C(16B) .0793(5) .8434(4) -.0726(2) .075(2)
C(17B) -.0026(4) .7296(5) -.0545(2) .071(2)
C(18B) .0457(4) .6095(4) -.0655(2) .072(2)
C(19B) .1716(4) .6021(3) -.0941(2) .061(2)
C(20B) -.1432(5) .7357(5) -.0262(2) .103(3)
H2A .3153 1.1146 .3356 ?
H3A .2476 .8953 .4130 ?
H41A .0542 1.0717 .3699 ?
H42A .0044 .9510 .4112 ?
H51A .1110 1.1858 .4867 ?
H52A .1954 1.0725 .5077 ?
H61A .3659 1.2861 .4993 ?
H62A .2845 1.2722 .4192 ?
H8A .4533 1.0574 .2519 ?
H9A .6270 .9445 .2101 ?
H10A .7455 .8027 .2764 ?
H11A .6818 .7747 .3825 ?
H12A .5130 .9008 .4289 ?
H131A .2119 .7892 .2949 ?
H132A .0473 .7713 .3198 ?
H15A .1979 .9676 .1050 ?
H16A .3899 .9083 .0511 ?
H18A .3631 .5615 .1327 ?
H19A .1590 .6027 .1873 ?
H201A .5508 .7467 .0259 ?
H202A .5179 .6205 .0315 ?
H203A .6304 .7377 .0947 ?
H2B .1644 .7628 -.3253 ?
H3B .1308 .4682 -.3610 ?
H41B .4036 .6785 -.3525 ?
H42B .3840 .5057 -.3745 ?
H51B .3567 .6013 -.4789 ?
H52B .2133 .4918 -.4753 ?
H61B .1308 .6905 -.5008 ?
H62B .2406 .7990 -.4306 ?
H8B .0290 .8220 -.2441 ?
H9B -.1850 .7919 -.1891 ?
H10B -.3809 .5772 -.2371 ?
H11B -.3597 .4103 -.3426 ?
H12B -.1405 .4537 -.3860 ?
H131B .1565 .5383 -.2407 ?
H132B .2977 .4842 -.2590 ?
H15B .2564 .9225 -.1166 ?
H16B .0462 .9307 -.0605 ?
H18B -.0049 .5237 -.0521 ?
H19B .2009 .5135 -.1059 ?
H201B -.1105 .7988 .0221 ?
H202B -.1560 .6629 -.0003 ?
H203B -.2232 .7619 -.0497 ?

loop_
_geom_angle_atom_site_label_1
_geom_angle_atom_site_label_2
_geom_angle_atom_site_label_3
_geom_angle
_geom_angle_publ_flag
O(3A) S(1) O(4A) 119.90(10) yes
O(3A) S(1) O(2A) 108.70(10) yes
O(3A) S(1) C(14A) 109.10(10) yes
O(4A) S(1) O(2A) 104.10(10) yes
O(4A) S(1) C(14A) 109.6(2) yes
O(2A) S(1) C(14A) 104.40(10) yes
C(2A) O(1A) C(6A) 110.9(2) yes
C(13A) O(2A) S(1) 117.9(2) yes
O(1A) C(2A) C(7A) 108.1(2) yes
O(1A) C(2A) C(3A) 109.4(2) yes
C(7A) C(2A) C(3A) 113.2(3) yes
C(13A) C(3A) C(4A) 113.2(2) yes
C(13A) C(3A) C(2A) 113.0(3) yes
C(4A) C(3A) C(2A) 109.5(3) yes
C(5A) C(4A) C(3A) 110.4(3) yes
C(6A) C(5A) C(4A) 111.2(3) yes
O(1A) C(6A) C(5A) 112.1(3) yes
C(8A) C(7A) C(12A) 118.9(3) yes
C(8A) C(7A) C(2A) 119.9(3) yes
C(12A) C(7A) C(2A) 121.2(3) yes
C(9A) C(8A) C(7A) 120.2(4) yes
C(10A) C(9A) C(8A) 120.5(4) yes
C(9A) C(10A) C(11A) 120.0(4) yes
C(10A) C(11A) C(12A) 120.2(4) yes
C(11A) C(12A) C(7A) 120.2(3) yes
O(2A) C(13A) C(3A) 108.5(3) yes
C(19A) C(14A) C(15A) 120.6(3) yes
C(19A) C(14A) S(1) 119.8(3) yes
C(15A) C(14A) S(1) 119.5(3) yes
C(14A) C(15A) C(16A) 119.1(3) yes
C(17A) C(16A) C(15A) 120.9(3) yes
C(18A) C(17A) C(16A) 118.7(3) yes
C(18A) C(17A) C(20A) 120.7(4) yes
C(16A) C(17A) C(20A) 120.6(4) yes
C(17A) C(18A) C(19A) 121.4(4) yes
C(14A) C(19A) C(18A) 119.2(3) yes
O(3B) S(2) O(4B) 119.90(10) yes
O(3B) S(2) O(2B) 108.90(10) yes
O(3B) S(2) C(14B) 108.7(2) yes
O(4B) S(2) O(2B) 104.10(10) yes
O(4B) S(2) C(14B) 110.00(10) yes
O(2B) S(2) C(14B) 104.20(10) yes
C(6B) O(1B) C(2B) 111.6(2) yes
C(13B) O(2B) S(2) 118.0(2) yes
O(1B) C(2B) C(7B) 106.6(2) yes
O(1B) C(2B) C(3B) 110.1(2) yes
C(7B) C(2B) C(3B) 113.2(3) yes
C(13B) C(3B) C(4B) 113.7(2) yes
C(13B) C(3B) C(2B) 113.0(3) yes
C(4B) C(3B) C(2B) 110.2(3) yes
C(5B) C(4B) C(3B) 110.8(3) yes
C(6B) C(5B) C(4B) 109.9(3) yes
O(1B) C(6B) C(5B) 111.4(3) yes
C(12B) C(7B) C(8B) 118.9(3) yes
C(12B) C(7B) C(2B) 120.6(3) yes
C(8B) C(7B) C(2B) 120.5(3) yes
C(7B) C(8B) C(9B) 120.3(3) yes
C(10B) C(9B) C(8B) 119.7(4) yes
C(9B) C(10B) C(11B) 120.8(4) yes
C(10B) C(11B) C(12B) 119.4(3) yes
C(7B) C(12B) C(11B) 120.8(3) yes
O(2B) C(13B) C(3B) 108.6(2) yes
C(19B) C(14B) C(15B) 120.2(3) yes
C(19B) C(14B) S(2) 119.6(3) yes
C(15B) C(14B) S(2) 120.2(3) yes
C(16B) C(15B) C(14B) 119.4(3) yes
C(15B) C(16B) C(17B) 121.7(4) yes
C(16B) C(17B) C(18B) 117.9(4) yes
C(16B) C(17B) C(20B) 120.6(4) yes
C(18B) C(17B) C(20B) 121.4(4) yes
C(17B) C(18B) C(19B) 121.7(3) yes
C(14B) C(19B) C(18B) 119.1(3) yes

loop_
_geom_bond_atom_site_label_1
_geom_bond_atom_site_label_2
_geom_bond_distance
_geom_bond_publ_flag
S(1) O(3A) 1.423(2) yes
S(1) O(4A) 1.423(3) yes
S(1) O(2A) 1.569(2) yes
S(1) C(14A) 1.754(3) yes
O(1A) C(2A) 1.433(3) yes
O(1A) C(6A) 1.436(5) yes
O(2A) C(13A) 1.465(4) yes
C(2A) H2A 1.055(3) no
C(2A) C(7A) 1.504(5) yes
C(2A) C(3A) 1.538(4) yes
C(3A) H3A 1.013(3) no
C(3A) C(13A) 1.496(4) yes
C(3A) C(4A) 1.531(5) yes
C(4A) H41A .999(4) no
C(4A) H42A 1.030(3) no
C(4A) C(5A) 1.498(5) yes
C(5A) H51A .979(4) no
C(5A) H52A 1.045(4) no
C(5A) C(6A) 1.491(5) yes
C(6A) H61A 1.019(3) no
C(6A) H62A 1.059(4) no
C(7A) C(8A) 1.383(5) yes
C(7A) C(12A) 1.386(5) yes
C(8A) H8A 1.000(4) no
C(8A) C(9A) 1.382(6) yes
C(9A) H9A .978(4) no
C(9A) C(10A) 1.360(7) yes
C(10A) H10A .990(4) no
C(10A) C(11A) 1.372(6) yes
C(11A) H11A 1.024(4) no
C(11A) C(12A) 1.382(6) yes
C(12A) H12A 1.030(3) no
C(13A) H131A 1.009(3) no
C(13A) H132A 1.039(3) no
C(14A) C(19A) 1.377(5) yes
C(14A) C(15A) 1.381(5) yes
C(15A) H15A 1.029(4) no
C(15A) C(16A) 1.384(5) yes
C(16A) H16A 1.015(4) no
C(16A) C(17A) 1.382(6) yes
C(17A) C(18A) 1.375(5) yes
C(17A) C(20A) 1.503(6) yes
C(18A) H18A .975(4) no
C(18A) C(19A) 1.378(5) yes
C(19A) H19A 1.063(4) no
C(20A) H201A .897(5) no
C(20A) H202A .966(4) no
C(20A) H203A .988(4) no
S(2) O(3B) 1.421(3) yes
S(2) O(4B) 1.421(2) yes
S(2) O(2B) 1.572(2) yes
S(2) C(14B) 1.751(3) yes
O(1B) C(6B) 1.431(5) yes
O(1B) C(2B) 1.433(4) yes
O(2B) C(13B) 1.466(3) yes
C(2B) H2B 1.046(3) no
C(2B) C(7B) 1.503(5) yes
C(2B) C(3B) 1.535(5) yes
C(3B) H3B 1.013(3) no
C(3B) C(13B) 1.505(5) yes
C(3B) C(4B) 1.528(5) yes
C(4B) H42B 1.031(4) no
C(4B) H41B 1.058(3) no
C(4B) C(5B) 1.514(5) yes
C(5B) H51B 1.017(4) no
C(5B) H52B 1.043(4) no
C(5B) C(6B) 1.495(6) yes
C(6B) H61B .973(4) no
C(6B) H62B 1.124(4) no
C(7B) C(12B) 1.380(4) yes
C(7B) C(8B) 1.385(5) yes
C(8B) H8B 1.062(3) no
C(8B) C(9B) 1.395(6) yes
C(9B) H9B 1.176(4) no
C(9B) C(10B) 1.363(6) yes
C(10B) H10B .989(5) no
C(10B) C(11B) 1.380(7) yes
C(11B) H11B 1.043(3) no
C(11B) C(12B) 1.386(5) yes
C(12B) H12B 1.043(4) no
C(13B) H132B .973(3) no
C(13B) H131B .993(3) no
C(14B) C(19B) 1.374(5) yes
C(14B) C(15B) 1.380(5) yes
C(15B) H15B 1.001(4) no
C(15B) C(16B) 1.372(6) yes
C(16B) H16B 1.001(4) no
C(16B) C(17B) 1.374(6) yes
C(17B) C(18B) 1.378(6) yes
C(17B) C(20B) 1.500(6) yes
C(18B) H18B .996(4) no
C(18B) C(19B) 1.380(5) yes
C(19B) H19B .995(3) no
C(20B) H203B .926(5) no
C(20B) H202B .965(5) no
C(20B) H201B 1.049(4) no
